data_1570487
loop_
_publ_author_name
'Zhang, Rong'
'Lan, Jiajing'
'Wang, Fei'
'Chen, Shumei'
'Zhang, Jian'

_publ_section_title
;
 Aggregate assembly of ferrocene functionalized indium-oxo clusters.
;
_journal_issue 2
_journal_name_full 'Chemical science'
_journal_page_first 726
_journal_page_last 735
_journal_paper_doi 10.1039/d3sc05824g
_journal_volume 15
_journal_year 2024
_chemical_formula_moiety 'C106 H86 Fe6 In13 O52'
_chemical_formula_sum 'C106 H86 Fe6 In13 O52'
_chemical_formula_weight 4019.50
_space_group_crystal_system monoclinic
_space_group_IT_number 12
_space_group_name_Hall '-C 2y'
_space_group_name_H-M_alt 'C 1 2/m 1'
_atom_sites_solution_hydrogens mixed
_atom_sites_solution_primary dual
_audit_creation_date 2023-07-11
_audit_creation_method
;
Olex2 1.5
(compiled 2022.04.07 svn.rca3783a0 for OlexSys, GUI svn.r6498)
;
_audit_update_record
;
2023-07-14 deposited with the CCDC.	2023-11-23 downloaded from the CCDC.
;
_cell_angle_alpha 90
_cell_angle_beta 103.7827(15)
_cell_angle_gamma 90
_cell_formula_units_Z 2
_cell_length_a 21.2041(3)
_cell_length_b 25.0454(3)
_cell_length_c 13.8544(2)
_cell_measurement_reflns_used 16011
_cell_measurement_temperature 179.97(10)
_cell_measurement_theta_max 60.3270
_cell_measurement_theta_min 2.8480
_cell_volume 7145.74(17)
_computing_cell_refinement 'CrysAlisPro 1.171.41.93a (Rigaku OD, 2020)'
_computing_data_collection 'CrysAlisPro 1.171.41.93a (Rigaku OD, 2020)'
_computing_data_reduction 'CrysAlisPro 1.171.41.93a (Rigaku OD, 2020)'
_computing_molecular_graphics 'Olex2 1.5 (Dolomanov et al., 2009)'
_computing_publication_material 'Olex2 1.5 (Dolomanov et al., 2009)'
_computing_structure_refinement 'SHELXL 2017/1 (Sheldrick, 2015)'
_computing_structure_solution 'SHELXT 2014/5 (Sheldrick, 2014)'
_diffrn_ambient_environment N~2~
_diffrn_ambient_temperature 179.97(10)
_diffrn_detector 'Hybrid Pixel Array Detector'
_diffrn_detector_area_resol_mean 10.0000
_diffrn_detector_type HyPix
_diffrn_measured_fraction_theta_full 0.997
_diffrn_measured_fraction_theta_max 0.963
_diffrn_measurement_details
;
List of Runs (angles in degrees, time in seconds):

  # Type    Start    End  Width  t~exp~   \w     \q     \k     \f   Frames
#--------------------------------------------------------------------------
  1  \w     60.00 140.00   0.50    0.35    --   72.28  57.00  30.00  160
  2  \w     79.00 136.00   0.50    0.35    --   72.28 125.00 120.00  114
  3  \w     84.00 139.00   0.50    0.35    --   72.28 118.00  35.00  110
  4  \w     68.00 103.00   0.50    0.35    --   72.28 159.00-171.00   70
  5  \w     -7.00  66.00   0.50    0.07    --   -1.25  38.00   0.00  146
  6  \w     54.00  80.00   0.50    0.35    --   72.28-118.00 -50.00   52
  7  \w     33.00  70.00   0.50    0.35    --   72.28 -38.00 -30.00   74
  8  \w     32.00  71.00   0.50    0.07    --   -1.25  57.00 -90.00   78
  9  \w    -84.00 -47.00   0.50    0.35    --  -74.78  57.00  60.00   74
 10  \w   -109.00 -40.00   0.50    0.35    --  -74.78 118.00  35.00  138
 11  \w   -105.00 -23.00   0.50    0.35    --  -74.78 125.00 150.00  164
 12  \w   -113.00 -79.00   0.50    0.35    --  -74.78 159.00-171.00   68
 13  \w   -142.00 -94.00   0.50    0.35    --  -74.78 -99.00  60.00   96
 14  \w   -126.00 -88.00   0.50    0.35    --  -74.78-118.00 -50.00   76
 15  \w   -147.00 -80.00   0.50    0.35    --  -74.78-125.00-180.00  134
;
_diffrn_measurement_device 'four-circle diffractometer'
_diffrn_measurement_device_type 'ROD, Synergy Custom system, HyPix'
_diffrn_measurement_method '\w scans'
_diffrn_orient_matrix_type 'CrysAlisPro convention (1999,Acta A55,543-557)'
_diffrn_orient_matrix_UB_11 0.0115058000
_diffrn_orient_matrix_UB_12 -0.0524933000
_diffrn_orient_matrix_UB_13 0.0112711000
_diffrn_orient_matrix_UB_21 0.0585804000
_diffrn_orient_matrix_UB_22 0.0070154000
_diffrn_orient_matrix_UB_23 -0.0186259000
_diffrn_orient_matrix_UB_31 0.0257737000
_diffrn_orient_matrix_UB_32 0.0074345000
_diffrn_orient_matrix_UB_33 0.0971086000
_diffrn_radiation_monochromator mirror
_diffrn_radiation_probe x-ray
_diffrn_radiation_type 'Ga k\a'
_diffrn_radiation_wavelength 1.3405
_diffrn_reflns_av_R_equivalents 0.0389
_diffrn_reflns_av_unetI/netI 0.0309
_diffrn_reflns_Laue_measured_fraction_full 0.997
_diffrn_reflns_Laue_measured_fraction_max 0.963
_diffrn_reflns_limit_h_max 27
_diffrn_reflns_limit_h_min -27
_diffrn_reflns_limit_k_max 31
_diffrn_reflns_limit_k_min -32
_diffrn_reflns_limit_l_max 17
_diffrn_reflns_limit_l_min -14
_diffrn_reflns_number 28167
_diffrn_reflns_point_group_measured_fraction_full 0.997
_diffrn_reflns_point_group_measured_fraction_max 0.963
_diffrn_reflns_theta_full 53.543
_diffrn_reflns_theta_max 60.466
_diffrn_reflns_theta_min 2.855
_diffrn_source 'micro-focus metaljet'
_exptl_absorpt_coefficient_mu 14.591
_exptl_absorpt_correction_T_max 1.00000
_exptl_absorpt_correction_T_min 0.54003
_exptl_absorpt_correction_type multi-scan
_exptl_absorpt_process_details
;
CrysAlisPro 1.171.41.93a (Rigaku Oxford Diffraction, 2020)
Empirical absorption correction using spherical harmonics,
implemented in SCALE3 ABSPACK scaling algorithm.
;
_exptl_crystal_colour 'clear orangish orange'
_exptl_crystal_colour_lustre clear
_exptl_crystal_colour_modifier orangish
_exptl_crystal_colour_primary orange
_exptl_crystal_density_diffrn 1.868
_exptl_crystal_description block
_exptl_crystal_F_000 3862
_exptl_crystal_size_max 0.22
_exptl_crystal_size_mid 0.11
_exptl_crystal_size_min 0.1
_refine_diff_density_max 4.371
_refine_diff_density_min -1.405
_refine_diff_density_rms 0.241
_refine_ls_extinction_method none
_refine_ls_goodness_of_fit_ref 1.062
_refine_ls_hydrogen_treatment constr
_refine_ls_matrix_type full
_refine_ls_number_parameters 403
_refine_ls_number_reflns 8072
_refine_ls_number_restraints 90
_refine_ls_restrained_S_all 2.693
_refine_ls_R_factor_all 0.0642
_refine_ls_R_factor_gt 0.0576
_refine_ls_shift/su_max 0.001
_refine_ls_shift/su_mean 0.000
_refine_ls_structure_factor_coef Fsqd
_refine_ls_weighting_details 'w=1/[\s^2^(Fo^2^)+(0.1161P)^2^+39.7753P] where P=(Fo^2^+2Fc^2^)/3'
_refine_ls_weighting_scheme calc
_refine_ls_wR_factor_gt 0.1622
_refine_ls_wR_factor_ref 0.1690
_reflns_Friedel_coverage 0.000
_reflns_number_gt 6924
_reflns_number_total 8072
_reflns_threshold_expression 'I > 2\s(I)'
_cod_data_source_file d3sc05824g2.cif
_cod_data_source_block hy_CCDC1
_cod_depositor_comments 'Adding full bibliography for 1570485--1570493.cif.'
_cod_original_cell_volume 7145.74(18)
_cod_database_code 1570487
_shelx_shelxl_version_number 2017/1
_chemical_oxdiff_formula 'In Fe C H O P N'
_shelx_space_group_comment
;
The symmetry employed for this shelxl refinement is uniquely defined
by the following loop, which should always be used as a source of
symmetry information in preference to the above space-group names.
They are only intended as comments.
;
_shelx_estimated_absorpt_t_max 0.323
_shelx_estimated_absorpt_t_min 0.142
_olex2_refinement_description
;
1. Fixed Uiso
 At 1.2 times of:
  All C(H) groups
 At 1.5 times of:
  All C(H,H,H) groups, All O(H,H) groups
2. Restrained distances
 O14-H14B
 0.87 with sigma of 0.002
 H14B-H14A
 1.782 with sigma of 0.002
 H14A-O14
 0.87 with sigma of 0.002
3. Rigid bond restraints
 C25, C26
 with sigma for 1-2 distances of 0.01 and sigma for 1-3 distances of 0.01
 C26, O15
 with sigma for 1-2 distances of 0.01 and sigma for 1-3 distances of 0.01
 C26, O12
 with sigma for 1-2 distances of 0.01 and sigma for 1-3 distances of 0.01
 C20, C25, C24, C23, C22, C21
 with sigma for 1-2 distances of 0.01 and sigma for 1-3 distances of 0.01
4. Uiso/Uaniso restraints and constraints
C26 \\sim C25: within 1.7A with sigma of 0.04 and sigma for terminal atoms of
0.08 within 1.7A
C26 \\sim O15: within 1.7A with sigma of 0.04 and sigma for terminal atoms of
0.08 within 1.7A
O12 \\sim C26: within 1.7A with sigma of 0.04 and sigma for terminal atoms of
0.08 within 1.7A
C20 \\sim C24 \\sim C25 \\sim C21 \\sim C22 \\sim C23: within 1.7A with sigma
of 0.04 and sigma for terminal atoms of 0.08 within 1.7A
Uanis(C26) \\sim Ueq, Uanis(O12) \\sim Ueq, Uanis(O15) \\sim Ueq: with sigma of
0.001 and sigma for terminal atoms of 0.002
5. Others
 Fixed Sof: H14A(0.5) H14B(0.5) H27A(0.5) H27B(0.5) H27C(0.5)
6.a Rotating group:
 O14(H14A,H14B)
6.b Aromatic/amide H refined with riding coordinates:
 C1(H1), C3(H3), C6(H6), C7(H7), C9(H9), C10(H10), C12(H12), C14(H14),
 C15(H15), C16(H16), C17(H17), C18(H18), C20(H20), C21(H21), C23(H23), C24(H24)
6.c Fitted hexagon refined as free rotating group:
 C20(C21,C22,C23,C24,C25)
6.d Idealised Me refined as rotating group:
 C19(H19A,H19B,H19C), C27(H27A,H27B,H27C)
;
_smtbx_masks_void_probe_radius 1.2
_smtbx_masks_void_truncation_radius 1.2
_olex2_submission_special_instructions 'No special instructions were received'
_oxdiff_exptl_absorpt_empirical_details
;
Empirical correction (ABSPACK) includes:
- Absorption correction using spherical harmonics
- Frame scaling
;
_oxdiff_exptl_absorpt_empirical_full_max 1.840
_oxdiff_exptl_absorpt_empirical_full_min 0.704

loop_
_space_group_symop_operation_xyz
'x, y, z'
'-x, y, -z'
'x+1/2, y+1/2, z'
'-x+1/2, y+1/2, -z'
'-x, -y, -z'
'x, -y, z'
'-x+1/2, -y+1/2, -z'
'x+1/2, -y+1/2, z'

loop_
_atom_site_label
_atom_site_type_symbol
_atom_site_fract_x
_atom_site_fract_y
_atom_site_fract_z
_atom_site_U_iso_or_equiv
_atom_site_adp_type
_atom_site_occupancy
_atom_site_site_symmetry_order
_atom_site_calc_flag
_atom_site_refinement_flags_posn
_atom_site_refinement_flags_adp
_atom_site_refinement_flags_occupancy
_atom_site_disorder_assembly
_atom_site_disorder_group
In1 In 0.500000 0.36738(2) 0.500000 0.02814(15) Uani 1 2 d S T P . .
In2 In 0.500000 0.500000 0.500000 0.02624(18) Uani 1 4 d S T P . .
In3 In 0.67345(3) 0.500000 0.44987(4) 0.02976(15) Uani 1 2 d S T P . .
In4 In 0.52680(2) 0.43337(2) 0.30680(3) 0.02935(13) Uani 1 1 d . . . . .
In5 In 0.64364(2) 0.57673(2) 0.67694(3) 0.02986(14) Uani 1 1 d . . . . .
Fe1 Fe 0.37337(5) 0.24892(4) 0.14747(8) 0.0388(2) Uani 1 1 d . . . . .
Fe2 Fe 0.72411(6) 0.500000 0.11166(10) 0.0329(3) Uani 1 2 d S T P . .
O1 O 0.3589(2) 0.33785(17) 0.3583(3) 0.0393(10) Uani 1 1 d . . . . .
O2 O 0.4795(3) 0.500000 0.2189(4) 0.0296(12) Uani 1 2 d S T P . .
O3 O 0.54218(19) 0.56729(15) 0.5992(3) 0.0272(9) Uani 1 1 d . . . . .
O4 O 0.5687(3) 0.500000 0.4035(4) 0.0275(12) Uani 1 2 d S T P . .
O5 O 0.6428(3) 0.500000 0.7367(4) 0.0324(13) Uani 1 2 d S T P . .
O6 O 0.5720(2) 0.37441(17) 0.4142(3) 0.0322(9) Uani 1 1 d . . . . .
O7 O 0.5966(2) 0.43325(18) 0.2181(4) 0.0384(11) Uani 1 1 d . . . . .
O8 O 0.6732(2) 0.56529(18) 0.5448(4) 0.0371(10) Uani 1 1 d . . . . .
O9 O 0.4581(2) 0.30264(17) 0.4035(3) 0.0400(11) Uani 1 1 d . . . . .
O10 O 0.4843(2) 0.36951(18) 0.2091(4) 0.0374(10) Uani 1 1 d . . . . .
O11 O 0.3819(2) 0.39614(18) 0.1866(3) 0.0373(10) Uani 1 1 d . . . . .
O12 O 0.7404(2) 0.5887(2) 0.7621(3) 0.0401(10) Uani 1 1 d . U . . .
O13 O 0.6878(2) 0.44198(18) 0.3391(3) 0.0369(10) Uani 1 1 d . . . . .
O14 O 0.7818(4) 0.500000 0.4967(7) 0.064(2) Uani 1 2 d DS T P . .
H14A H 0.816374 0.521653 0.562226 0.097 Uiso 0.5 1 d DR U P . .
H14B H 0.820344 0.477018 0.463623 0.097 Uiso 0.5 1 d DR U P . .
O15 O 0.7904(6) 0.6107(5) 0.6446(9) 0.139(4) Uani 1 1 d . U . . .
C1 C 0.3110(4) 0.1956(3) 0.1883(6) 0.0513(19) Uani 1 1 d . . . . .
H1 H 0.274119 0.179654 0.145322 0.062 Uiso 1 1 calc R U . . .
C2 C 0.6949(3) 0.4332(2) 0.1727(5) 0.0336(13) Uani 1 1 d . . . . .
C3 C 0.7650(3) 0.4354(3) 0.1912(5) 0.0367(14) Uani 1 1 d . . . . .
H3 H 0.795045 0.436209 0.254135 0.044 Uiso 1 1 calc R U . . .
C4 C 0.6576(3) 0.4364(2) 0.2488(5) 0.0323(13) Uani 1 1 d . . . . .
C5 C 0.4242(3) 0.3652(2) 0.1703(5) 0.0329(13) Uani 1 1 d . . . . .
C6 C 0.7216(4) 0.4345(3) 0.0216(5) 0.0404(15) Uani 1 1 d . . . . .
H6 H 0.718074 0.434590 -0.048037 0.049 Uiso 1 1 calc R U . . .
C7 C 0.6699(3) 0.4328(3) 0.0689(6) 0.0395(15) Uani 1 1 d . . . . .
H7 H 0.625142 0.431500 0.036048 0.047 Uiso 1 1 calc R U . . .
C8 C 0.4041(3) 0.3196(3) 0.1016(5) 0.0356(14) Uani 1 1 d . . . . .
C9 C 0.7799(4) 0.4361(3) 0.0968(6) 0.0422(16) Uani 1 1 d . . . . .
H9 H 0.822376 0.437341 0.085772 0.051 Uiso 1 1 calc R U . . .
C10 C 0.3121(3) 0.2444(3) 0.2395(5) 0.0403(15) Uani 1 1 d . . . . .
H10 H 0.276022 0.267137 0.237478 0.048 Uiso 1 1 calc R U . . .
C11 C 0.3992(3) 0.3016(2) 0.3561(5) 0.0357(14) Uani 1 1 d . . . . .
C12 C 0.3393(4) 0.2598(3) -0.0024(6) 0.055(2) Uani 1 1 d . . . . .
H12 H 0.302658 0.242831 -0.043985 0.066 Uiso 1 1 calc R U . . .
C13 C 0.3775(3) 0.2535(2) 0.2954(5) 0.0374(14) Uani 1 1 d . . . . .
C14 C 0.3386(3) 0.3089(3) 0.0490(5) 0.0417(16) Uani 1 1 d . . . . .
H14 H 0.301676 0.330447 0.048597 0.050 Uiso 1 1 calc R U . . .
C15 C 0.4158(4) 0.2107(3) 0.2777(5) 0.0454(17) Uani 1 1 d . . . . .
H15 H 0.461145 0.206675 0.304666 0.054 Uiso 1 1 calc R U . . .
C16 C 0.4437(4) 0.2772(3) 0.0825(6) 0.0465(17) Uani 1 1 d . . . . .
H16 H 0.489310 0.274005 0.108081 0.056 Uiso 1 1 calc R U . . .
C17 C 0.4036(5) 0.2408(3) 0.0188(6) 0.059(2) Uani 1 1 d . . . . .
H17 H 0.417556 0.208567 -0.005851 0.071 Uiso 1 1 calc R U . . .
C18 C 0.3757(4) 0.1746(3) 0.2130(6) 0.0489(18) Uani 1 1 d . . . . .
H18 H 0.389177 0.141910 0.189695 0.059 Uiso 1 1 calc R U . . .
C19 C 0.6029(5) 0.3283(4) 0.3807(8) 0.073(3) Uani 1 1 d . . . . .
H19A H 0.624600 0.306915 0.438215 0.109 Uiso 1 1 calc R U . . .
H19B H 0.635059 0.340548 0.345053 0.109 Uiso 1 1 calc R U . . .
H19C H 0.569987 0.306593 0.336127 0.109 Uiso 1 1 calc R U . . .
C20 C 0.8543(3) 0.5837(5) 0.9071(6) 0.126(6) Uani 1 1 d G U . . .
H20 H 0.815654 0.570121 0.921300 0.152 Uiso 1 1 calc R U . . .
C21 C 0.9124(3) 0.5821(6) 0.9792(5) 0.153(7) Uani 1 1 d G U . . .
H21 H 0.913456 0.567379 1.042801 0.184 Uiso 1 1 calc R U . . .
C22 C 0.9689(3) 0.6020(5) 0.9584(5) 0.114(5) Uani 1 1 d G U . . .
C23 C 0.9673(3) 0.6235(6) 0.8654(6) 0.142(6) Uani 1 1 d G U . . .
H23 H 1.005886 0.637135 0.851109 0.170 Uiso 1 1 calc R U . . .
C24 C 0.9092(4) 0.6252(6) 0.7932(6) 0.146(7) Uani 1 1 d G U . . .
H24 H 0.908085 0.639878 0.729607 0.175 Uiso 1 1 calc R U . . .
C25 C 0.8527(3) 0.6053(5) 0.8140(5) 0.099(4) Uani 1 1 d G U . . .
C26 C 0.7872(7) 0.6017(6) 0.7387(10) 0.089(3) Uani 1 1 d . U . . .
C27 C 0.4713(5) 0.500000 0.1124(7) 0.045(2) Uani 1 2 d S T P . .
H27A H 0.510116 0.485033 0.095955 0.068 Uiso 0.5 1 calc R U P A -1
H27B H 0.464687 0.536685 0.087409 0.068 Uiso 0.5 1 calc R U P A -1
H27C H 0.433380 0.478282 0.081519 0.068 Uiso 0.5 1 calc R U P A -1

loop_
_atom_site_aniso_label
_atom_site_aniso_U_11
_atom_site_aniso_U_22
_atom_site_aniso_U_33
_atom_site_aniso_U_23
_atom_site_aniso_U_13
_atom_site_aniso_U_12
In1 0.0208(3) 0.0199(3) 0.0335(3) 0.000 -0.0137(2) 0.000
In2 0.0177(3) 0.0193(3) 0.0319(4) 0.000 -0.0134(3) 0.000
In3 0.0197(3) 0.0262(3) 0.0342(3) 0.000 -0.0117(2) 0.000
In4 0.0210(2) 0.0230(2) 0.0348(2) -0.00159(14) -0.01167(16) -0.00083(13)
In5 0.0199(2) 0.0234(2) 0.0351(2) -0.00069(14) -0.01550(16) -0.00158(14)
Fe1 0.0352(5) 0.0238(5) 0.0451(5) -0.0069(4) -0.0150(4) -0.0028(4)
Fe2 0.0271(6) 0.0277(6) 0.0352(7) 0.000 -0.0096(5) 0.000
O1 0.044(3) 0.025(2) 0.041(2) -0.0005(18) -0.004(2) -0.0040(19)
O2 0.025(3) 0.022(3) 0.032(3) 0.000 -0.011(2) 0.000
O3 0.0182(18) 0.0203(19) 0.033(2) 0.0014(15) -0.0134(16) -0.0003(14)
O4 0.017(2) 0.022(3) 0.034(3) 0.000 -0.014(2) 0.000
O5 0.027(3) 0.023(3) 0.036(3) 0.000 -0.014(2) 0.000
O6 0.0261(19) 0.025(2) 0.037(2) -0.0007(16) -0.0096(17) 0.0057(16)
O7 0.029(2) 0.037(2) 0.045(3) 0.0014(19) -0.002(2) -0.0014(18)
O8 0.029(2) 0.036(2) 0.043(3) -0.0093(18) 0.0010(19) -0.0066(18)
O9 0.037(2) 0.026(2) 0.045(3) -0.0064(18) -0.015(2) -0.0052(18)
O10 0.027(2) 0.029(2) 0.045(3) -0.0077(19) -0.0118(19) -0.0043(17)
O11 0.031(2) 0.029(2) 0.042(2) -0.0004(18) -0.0098(19) -0.0005(18)
O12 0.0370(13) 0.0405(13) 0.0402(13) 0.0008(9) 0.0041(9) -0.0014(9)
O13 0.037(2) 0.030(2) 0.037(2) 0.0008(18) -0.0050(19) 0.0017(18)
O14 0.032(4) 0.068(6) 0.077(6) 0.000 -0.018(4) 0.000
O15 0.138(4) 0.143(4) 0.136(4) 0.002(2) 0.033(2) -0.001(2)
C1 0.049(4) 0.029(3) 0.059(4) -0.006(3) -0.020(3) -0.012(3)
C2 0.026(3) 0.027(3) 0.039(3) 0.003(2) -0.009(2) 0.004(2)
C3 0.029(3) 0.033(3) 0.041(4) 0.002(2) -0.007(3) 0.005(2)
C4 0.027(3) 0.019(3) 0.044(4) 0.003(2) -0.004(3) 0.002(2)
C5 0.028(3) 0.026(3) 0.035(3) -0.001(2) -0.011(2) -0.005(2)
C6 0.048(4) 0.035(3) 0.032(3) -0.005(2) -0.002(3) -0.004(3)
C7 0.037(3) 0.028(3) 0.047(4) -0.007(3) -0.003(3) -0.002(2)
C8 0.032(3) 0.029(3) 0.036(3) -0.005(2) -0.010(3) -0.008(2)
C9 0.036(3) 0.034(3) 0.053(4) 0.003(3) 0.003(3) 0.008(3)
C10 0.032(3) 0.026(3) 0.053(4) -0.007(3) -0.011(3) -0.003(2)
C11 0.039(3) 0.023(3) 0.035(3) 0.003(2) -0.009(3) -0.006(2)
C12 0.056(5) 0.040(4) 0.054(5) -0.011(3) -0.017(4) -0.012(4)
C13 0.032(3) 0.026(3) 0.043(3) 0.000(2) -0.014(3) -0.003(2)
C14 0.035(3) 0.031(3) 0.046(4) -0.003(3) -0.017(3) -0.004(3)
C15 0.044(4) 0.025(3) 0.051(4) 0.001(3) -0.020(3) 0.001(3)
C16 0.034(3) 0.043(4) 0.053(4) -0.009(3) -0.008(3) 0.001(3)
C17 0.072(6) 0.040(4) 0.058(5) -0.018(4) -0.001(4) -0.006(4)
C18 0.050(4) 0.028(3) 0.055(4) -0.008(3) -0.013(3) 0.001(3)
C19 0.064(6) 0.063(6) 0.084(7) 0.004(5) 0.003(5) 0.023(5)
C20 0.031(4) 0.250(17) 0.089(8) 0.036(9) -0.005(5) -0.018(7)
C21 0.036(5) 0.34(2) 0.074(7) 0.026(10) -0.006(5) -0.011(8)
C22 0.026(4) 0.245(16) 0.058(5) -0.018(7) -0.015(4) -0.002(6)
C23 0.062(6) 0.235(18) 0.109(9) 0.039(11) -0.021(6) -0.039(9)
C24 0.055(6) 0.248(18) 0.112(9) 0.069(11) -0.025(6) -0.043(9)
C25 0.049(5) 0.179(13) 0.062(5) -0.015(6) 0.003(4) -0.009(6)
C26 0.089(3) 0.090(3) 0.089(3) 0.0007(10) 0.0208(12) -0.0004(10)
C27 0.039(5) 0.045(6) 0.040(5) 0.000 -0.013(4) 0.000

loop_
_atom_type_symbol
_atom_type_description
_atom_type_scat_dispersion_real
_atom_type_scat_dispersion_imag
_atom_type_scat_source
C C 0.0150 0.0070 'International Tables Vol C Tables 4.2.6.8 and 6.1.1.4'
H H 0.0000 0.0000 'International Tables Vol C Tables 4.2.6.8 and 6.1.1.4'
Fe Fe -0.2760 2.5770 'International Tables Vol C Tables 4.2.6.8 and 6.1.1.4'
In In 0.1340 3.9100 'International Tables Vol C Tables 4.2.6.8 and 6.1.1.4'
O O 0.0410 0.0250 'International Tables Vol C Tables 4.2.6.8 and 6.1.1.4'

loop_
_geom_angle_atom_site_label_1
_geom_angle_atom_site_label_2
_geom_angle_atom_site_label_3
_geom_angle
_geom_angle_site_symmetry_1
_geom_angle_site_symmetry_3
_geom_angle_publ_flag
In1 In1 In4 0(10) 2_656 2_656 ?
In1 In1 O3 0(10) 2_656 5_666 ?
In1 In1 O3 0(10) 2_656 6_565 ?
In1 In1 O6 0(10) 2_656 2_656 ?
In1 In1 O6 0(10) 2_656 . ?
In1 In1 O9 0(10) 2_656 . ?
In1 In1 O9 0(10) 2_656 2_656 ?
O3 In1 In4 90.65(11) 5_666 2_656 ?
O3 In1 In4 40.62(12) 6_565 2_656 ?
O3 In1 O3 83.1(2) 6_565 5_666 ?
O6 In1 In4 133.36(11) . 2_656 ?
O6 In1 In4 39.80(11) 2_656 2_656 ?
O6 In1 O3 80.19(16) . 5_666 ?
O6 In1 O3 92.75(16) . 6_565 ?
O6 In1 O3 80.19(16) 2_656 6_565 ?
O6 In1 O3 92.75(16) 2_656 5_666 ?
O6 In1 O6 170.6(2) 2_656 . ?
O6 In1 O9 87.75(18) 2_656 2_656 ?
O6 In1 O9 99.35(18) 2_656 . ?
O6 In1 O9 87.75(18) . . ?
O9 In1 In4 138.89(14) . 2_656 ?
O9 In1 In4 89.93(13) 2_656 2_656 ?
O9 In1 O3 179.42(18) . 6_565 ?
O9 In1 O3 97.28(16) . 5_666 ?
O9 In1 O3 179.42(18) 2_656 5_666 ?
O9 In1 O3 97.28(16) 2_656 6_565 ?
O9 In1 O6 99.34(18) 2_656 . ?
O9 In1 O9 82.3(2) 2_656 . ?
In2 In2 In2 0.0 6_565 5_666 ?
In2 In2 In2 0.0 5_666 2_656 ?
In2 In2 In2 0.0 6_565 2_656 ?
In2 In2 In4 0(10) 6_565 6_565 ?
In2 In2 In4 0(10) 6_565 2_656 ?
In2 In2 In4 0(10) 2_656 2_656 ?
In2 In2 In4 0(10) 2_656 5_666 ?
In2 In2 In4 0(10) 6_565 5_666 ?
In2 In2 In4 0(10) 5_666 2_656 ?
In2 In2 In4 0(10) 5_666 5_666 ?
In2 In2 In4 0(10) 2_656 6_565 ?
In2 In2 In4 0(10) 5_666 6_565 ?
In2 In2 O3 0(10) 6_565 2_656 ?
In2 In2 O3 0(10) 2_656 5_666 ?
In2 In2 O3 0(10) 5_666 5_666 ?
In2 In2 O3 0(10) 6_565 6_565 ?
In2 In2 O3 0(10) 2_656 2_656 ?
In2 In2 O3 0(10) 5_666 2_656 ?
In2 In2 O3 0(10) 6_565 . ?
In2 In2 O3 0(10) 2_656 . ?
In2 In2 O3 0(10) 6_565 5_666 ?
In2 In2 O3 0(10) 5_666 . ?
In2 In2 O3 0(10) 5_666 6_565 ?
In2 In2 O3 0(10) 2_656 6_565 ?
In2 In2 O4 0(10) 5_666 5_666 ?
In2 In2 O4 0(10) 2_656 . ?
In2 In2 O4 0(10) 6_565 . ?
In2 In2 O4 0(10) 5_666 . ?
In2 In2 O4 0(10) 2_656 5_666 ?
In2 In2 O4 0(10) 6_565 5_666 ?
In4 In2 In4 60.426(14) 5_666 2_656 ?
In4 In2 In4 180.0 2_656 6_565 ?
In4 In2 In4 119.573(14) 5_666 6_565 ?
O3 In2 In4 89.79(11) 5_666 2_656 ?
O3 In2 In4 90.21(11) 6_565 5_666 ?
O3 In2 In4 40.60(12) 6_565 2_656 ?
O3 In2 In4 139.40(12) 5_666 5_666 ?
O3 In2 In4 139.40(12) 6_565 6_565 ?
O3 In2 In4 90.21(11) 5_666 6_565 ?
O3 In2 In4 40.60(12) 2_656 6_565 ?
O3 In2 In4 89.79(11) 2_656 5_666 ?
O3 In2 In4 89.79(11) . 6_565 ?
O3 In2 In4 90.21(11) . 2_656 ?
O3 In2 In4 139.40(12) 2_656 2_656 ?
O3 In2 In4 40.60(12) . 5_666 ?
O3 In2 O3 81.4(2) 5_666 6_565 ?
O3 In2 O3 180.0 . 5_666 ?
O3 In2 O3 98.6(2) 5_666 2_656 ?
O3 In2 O3 81.4(2) . 2_656 ?
O3 In2 O3 180.0 2_656 6_565 ?
O3 In2 O3 98.6(2) . 6_565 ?
O4 In2 In4 139.15(9) . 5_666 ?
O4 In2 In4 40.85(8) . 6_565 ?
O4 In2 In4 139.15(8) 5_666 6_565 ?
O4 In2 In4 40.85(8) 5_666 2_656 ?
O4 In2 In4 139.15(8) . 2_656 ?
O4 In2 In4 40.85(9) 5_666 5_666 ?
O4 In2 O3 98.55(14) 5_666 5_666 ?
O4 In2 O3 81.45(14) . 5_666 ?
O4 In2 O3 98.55(14) 5_666 2_656 ?
O4 In2 O3 81.45(14) 5_666 . ?
O4 In2 O3 81.45(14) . 2_656 ?
O4 In2 O3 98.55(14) . 6_565 ?
O4 In2 O3 98.55(14) . . ?
O4 In2 O3 81.45(14) 5_666 6_565 ?
O4 In2 O4 180.0 . 5_666 ?
O4 In3 O13 95.50(17) . . ?
O4 In3 O13 95.50(17) . 6_565 ?
O4 In3 O14 179.6(3) . . ?
O8 In3 O4 91.76(16) . . ?
O8 In3 O4 91.76(16) 6_565 . ?
O8 In3 O8 102.3(3) . 6_565 ?
O8 In3 O13 168.20(18) . . ?
O8 In3 O13 86.75(18) . 6_565 ?
O8 In3 O13 168.19(18) 6_565 6_565 ?
O8 In3 O13 86.75(18) 6_565 . ?
O8 In3 O14 88.5(2) . . ?
O8 In3 O14 88.5(2) 6_565 . ?
O13 In3 O13 83.3(2) . 6_565 ?
O13 In3 O14 84.2(2) . . ?
O13 In3 O14 84.2(2) 6_565 . ?
O2 In4 O3 93.18(19) . 5_666 ?
O2 In4 O4 79.80(16) . . ?
O3 In4 O4 82.66(19) 5_666 . ?
O6 In4 O2 170.91(18) . . ?
O6 In4 O3 80.40(16) . 5_666 ?
O6 In4 O4 92.92(16) . . ?
O7 In4 O2 88.2(2) . . ?
O7 In4 O3 178.34(16) . 5_666 ?
O7 In4 O4 96.7(2) . . ?
O7 In4 O6 98.10(17) . . ?
O7 In4 O10 83.16(18) . . ?
O10 In4 O2 98.68(17) . . ?
O10 In4 O3 97.50(17) . 5_666 ?
O10 In4 O4 178.47(16) . . ?
O10 In4 O6 88.61(17) . . ?
O1 In5 O11 83.79(18) 5_666 5_666 ?
O3 In5 O1 91.53(16) . 5_666 ?
O3 In5 O11 92.44(16) . 5_666 ?
O5 In5 O1 169.0(2) . 5_666 ?
O5 In5 O3 89.74(18) . . ?
O5 In5 O11 85.2(2) . 5_666 ?
O5 In5 O12 90.5(2) . . ?
O8 In5 O1 86.28(18) . 5_666 ?
O8 In5 O3 91.10(17) . . ?
O8 In5 O5 104.6(2) . . ?
O8 In5 O11 169.55(17) . 5_666 ?
O8 In5 O12 93.10(18) . . ?
O12 In5 O1 87.46(18) . 5_666 ?
O12 In5 O3 175.61(17) . . ?
O12 In5 O11 83.20(17) . 5_666 ?
C1 Fe1 C18 40.7(3) . . ?
C8 Fe1 C1 157.7(3) . . ?
C8 Fe1 C12 68.3(3) . . ?
C8 Fe1 C14 41.0(2) . . ?
C8 Fe1 C15 125.0(3) . . ?
C8 Fe1 C16 40.6(3) . . ?
C8 Fe1 C17 68.0(3) . . ?
C8 Fe1 C18 160.6(3) . . ?
C10 Fe1 C1 40.4(3) . . ?
C10 Fe1 C8 123.0(3) . . ?
C10 Fe1 C12 121.4(3) . . ?
C10 Fe1 C13 41.4(3) . . ?
C10 Fe1 C14 106.1(3) . . ?
C10 Fe1 C15 68.5(3) . . ?
C10 Fe1 C16 160.1(3) . . ?
C10 Fe1 C17 157.5(3) . . ?
C10 Fe1 C18 67.9(3) . . ?
C12 Fe1 C1 105.7(3) . . ?
C12 Fe1 C15 158.2(3) . . ?
C12 Fe1 C18 122.1(3) . . ?
C13 Fe1 C1 68.6(3) . . ?
C13 Fe1 C8 109.0(3) . . ?
C13 Fe1 C12 159.1(3) . . ?
C13 Fe1 C14 123.6(3) . . ?
C13 Fe1 C15 40.2(3) . . ?
C13 Fe1 C16 124.3(3) . . ?
C13 Fe1 C17 159.7(3) . . ?
C13 Fe1 C18 67.5(3) . . ?
C14 Fe1 C1 120.5(3) . . ?
C14 Fe1 C12 40.7(3) . . ?
C14 Fe1 C15 160.5(3) . . ?
C14 Fe1 C16 68.7(3) . . ?
C14 Fe1 C18 157.2(3) . . ?
C15 Fe1 C1 68.3(3) . . ?
C15 Fe1 C18 40.0(3) . . ?
C16 Fe1 C1 158.9(3) . . ?
C16 Fe1 C12 68.0(3) . . ?
C16 Fe1 C15 109.6(3) . . ?
C16 Fe1 C18 124.2(3) . . ?
C17 Fe1 C1 122.2(3) . . ?
C17 Fe1 C12 40.3(4) . . ?
C17 Fe1 C14 68.3(3) . . ?
C17 Fe1 C15 123.9(4) . . ?
C17 Fe1 C16 40.3(3) . . ?
C17 Fe1 C18 108.3(4) . . ?
C2 Fe2 C2 110.4(4) 6_565 . ?
C2 Fe2 C6 160.4(3) . 6_565 ?
C2 Fe2 C6 68.3(3) 6_565 6_565 ?
C2 Fe2 C6 160.4(3) 6_565 . ?
C2 Fe2 C6 68.3(3) . . ?
C2 Fe2 C7 126.2(3) 6_565 . ?
C2 Fe2 C7 40.4(3) 6_565 6_565 ?
C2 Fe2 C7 126.2(3) . 6_565 ?
C2 Fe2 C7 40.4(3) . . ?
C3 Fe2 C2 124.2(3) 6_565 . ?
C3 Fe2 C2 124.2(3) . 6_565 ?
C3 Fe2 C2 41.7(2) . . ?
C3 Fe2 C2 41.7(2) 6_565 6_565 ?
C3 Fe2 C3 105.6(4) 6_565 . ?
C3 Fe2 C6 68.9(3) 6_565 6_565 ?
C3 Fe2 C6 155.7(3) 6_565 . ?
C3 Fe2 C6 68.8(3) . . ?
C3 Fe2 C6 155.7(3) . 6_565 ?
C3 Fe2 C7 161.9(3) . 6_565 ?
C3 Fe2 C7 68.9(3) 6_565 6_565 ?
C3 Fe2 C7 68.9(3) . . ?
C3 Fe2 C7 161.9(3) 6_565 . ?
C6 Fe2 C6 106.0(4) 6_565 . ?
C7 Fe2 C6 40.1(3) . . ?
C7 Fe2 C6 123.4(3) . 6_565 ?
C7 Fe2 C6 123.4(3) 6_565 . ?
C7 Fe2 C6 40.1(3) 6_565 6_565 ?
C7 Fe2 C7 110.8(4) 6_565 . ?
C9 Fe2 C2 158.8(3) 6_565 . ?
C9 Fe2 C2 68.7(3) . . ?
C9 Fe2 C2 158.8(3) . 6_565 ?
C9 Fe2 C2 68.7(3) 6_565 6_565 ?
C9 Fe2 C3 40.8(3) . . ?
C9 Fe2 C3 40.8(3) 6_565 6_565 ?
C9 Fe2 C3 120.0(3) 6_565 . ?
C9 Fe2 C3 120.0(3) . 6_565 ?
C9 Fe2 C6 40.5(3) . . ?
C9 Fe2 C6 120.0(3) . 6_565 ?
C9 Fe2 C6 120.0(3) 6_565 . ?
C9 Fe2 C6 40.5(3) 6_565 6_565 ?
C9 Fe2 C7 67.8(3) 6_565 6_565 ?
C9 Fe2 C7 157.1(3) . 6_565 ?
C9 Fe2 C7 67.8(3) . . ?
C9 Fe2 C7 157.1(3) 6_565 . ?
C9 Fe2 C9 104.2(4) 6_565 . ?
C11 O1 In5 133.1(4) . 5_666 ?
In4 O2 In4 100.8(2) 6_565 . ?
C27 O2 In4 120.1(3) . 6_565 ?
C27 O2 In4 120.1(3) . . ?
In1 O3 In2 97.74(15) 5_666 5_666 ?
In1 O3 In2 97.74(15) 5_666 6_565 ?
In1 O3 In2 97.74(15) 5_666 2_656 ?
In1 O3 In2 97.74(15) 5_666 . ?
In2 O3 In2 0.0 6_565 2_656 ?
In2 O3 In2 0.0 . 5_666 ?
In2 O3 In2 0.0 . 2_656 ?
In2 O3 In2 0.0 . 6_565 ?
In2 O3 In2 0.0 5_666 6_565 ?
In2 O3 In2 0.0 5_666 2_656 ?
In4 O3 In1 98.57(16) 5_666 5_666 ?
In4 O3 In2 97.78(15) 5_666 . ?
In4 O3 In2 97.78(15) 5_666 5_666 ?
In4 O3 In2 97.78(15) 5_666 6_565 ?
In4 O3 In2 97.78(15) 5_666 2_656 ?
In5 O3 In1 115.95(17) . 5_666 ?
In5 O3 In2 126.35(18) . 6_565 ?
In5 O3 In2 126.35(18) . . ?
In5 O3 In2 126.35(18) . 5_666 ?
In5 O3 In2 126.35(18) . 2_656 ?
In5 O3 In4 115.48(19) . 5_666 ?
In2 O4 In2 0.0 2_656 5_666 ?
In2 O4 In2 0.0 5_666 6_565 ?
In2 O4 In2 0.0 2_656 6_565 ?
In2 O4 In2 0.0 . 6_565 ?
In2 O4 In2 0.0 . 2_656 ?
In2 O4 In2 0.0 . 5_666 ?
In3 O4 In2 127.0(3) . 6_565 ?
In3 O4 In2 127.0(3) . 5_666 ?
In3 O4 In2 127.0(3) . 2_656 ?
In3 O4 In2 127.0(3) . . ?
In3 O4 In4 114.84(19) . 6_565 ?
In3 O4 In4 114.84(19) . . ?
In4 O4 In2 98.11(18) 6_565 2_656 ?
In4 O4 In2 98.11(18) . . ?
In4 O4 In2 98.11(18) . 2_656 ?
In4 O4 In2 98.11(18) . 5_666 ?
In4 O4 In2 98.11(18) 6_565 . ?
In4 O4 In2 98.11(18) 6_565 5_666 ?
In4 O4 In2 98.11(18) 6_565 6_565 ?
In4 O4 In2 98.11(18) . 6_565 ?
In4 O4 In4 99.2(2) . 6_565 ?
In5 O5 In5 133.2(3) 6_565 . ?
In1 O6 In1 0.00(3) 2_656 . ?
In4 O6 In1 100.38(16) . . ?
In4 O6 In1 100.38(16) . 2_656 ?
C19 O6 In1 122.9(5) . 2_656 ?
C19 O6 In1 122.9(5) . . ?
C19 O6 In4 118.9(5) . . ?
C4 O7 In4 126.9(5) . . ?
In5 O8 In3 134.5(2) . . ?
In1 O9 In1 0.000(18) 2_656 . ?
C11 O9 In1 123.2(4) . 2_656 ?
C11 O9 In1 123.2(4) . . ?
C5 O10 In4 124.1(4) . . ?
C5 O11 In5 133.2(4) . 5_666 ?
C26 O12 In5 131.2(7) . . ?
C4 O13 In3 130.0(4) . . ?
In3 O14 H14A 130.1 . . ?
In3 O14 H14B 130.4 . . ?
H14A O14 H14B 99.5 . . ?
Fe1 C1 H1 126.1 . . ?
C10 C1 Fe1 68.9(4) . . ?
C10 C1 H1 126.4 . . ?
C10 C1 C18 107.2(6) . . ?
C18 C1 Fe1 70.2(5) . . ?
C18 C1 H1 126.4 . . ?
C3 C2 Fe2 69.0(4) . . ?
C3 C2 C4 125.3(6) . . ?
C4 C2 Fe2 121.6(4) . . ?
C7 C2 Fe2 70.2(4) . . ?
C7 C2 C3 107.6(6) . . ?
C7 C2 C4 126.8(6) . . ?
Fe2 C3 H3 125.9 . . ?
C2 C3 Fe2 69.3(3) . . ?
C2 C3 H3 126.8 . . ?
C9 C3 Fe2 69.5(4) . . ?
C9 C3 C2 106.4(6) . . ?
C9 C3 H3 126.8 . . ?
O7 C4 O13 124.9(6) . . ?
O7 C4 C2 116.1(6) . . ?
O13 C4 C2 119.0(5) . . ?
O10 C5 C8 116.5(6) . . ?
O11 C5 O10 124.5(6) . . ?
O11 C5 C8 119.1(5) . . ?
Fe2 C6 H6 126.8 . . ?
C7 C6 Fe2 69.6(4) . . ?
C7 C6 H6 126.3 . . ?
C7 C6 C9 107.4(6) . . ?
C9 C6 Fe2 68.8(4) . . ?
C9 C6 H6 126.3 . . ?
Fe2 C7 H7 126.5 . . ?
C2 C7 Fe2 69.4(4) . . ?
C2 C7 H7 125.4 . . ?
C6 C7 Fe2 70.3(4) . . ?
C6 C7 C2 109.2(6) . . ?
C6 C7 H7 125.4 . . ?
C5 C8 Fe1 122.2(5) . . ?
C14 C8 Fe1 69.7(4) . . ?
C14 C8 C5 124.6(6) . . ?
C16 C8 Fe1 69.9(4) . . ?
C16 C8 C5 127.1(6) . . ?
C16 C8 C14 108.2(6) . . ?
Fe2 C9 H9 126.0 . . ?
C3 C9 Fe2 69.7(4) . . ?
C3 C9 H9 125.3 . . ?
C6 C9 Fe2 70.7(4) . . ?
C6 C9 C3 109.4(6) . . ?
C6 C9 H9 125.3 . . ?
Fe1 C10 H10 125.4 . . ?
C1 C10 Fe1 70.7(5) . . ?
C1 C10 H10 126.0 . . ?
C1 C10 C13 108.0(6) . . ?
C13 C10 Fe1 69.5(4) . . ?
C13 C10 H10 126.0 . . ?
O1 C11 O9 124.6(6) . . ?
O1 C11 C13 118.9(6) . . ?
O9 C11 C13 116.5(6) . . ?
Fe1 C12 H12 126.5 . . ?
C14 C12 Fe1 69.5(4) . . ?
C14 C12 H12 125.9 . . ?
C17 C12 Fe1 69.7(5) . . ?
C17 C12 H12 125.9 . . ?
C17 C12 C14 108.3(6) . . ?
C10 C13 Fe1 69.1(4) . . ?
C10 C13 C11 124.5(6) . . ?
C11 C13 Fe1 123.5(5) . . ?
C15 C13 Fe1 70.6(4) . . ?
C15 C13 C10 108.0(6) . . ?
C15 C13 C11 127.5(6) . . ?
Fe1 C14 H14 126.0 . . ?
C8 C14 Fe1 69.3(4) . . ?
C8 C14 H14 126.5 . . ?
C12 C14 Fe1 69.8(4) . . ?
C12 C14 C8 107.0(6) . . ?
C12 C14 H14 126.5 . . ?
Fe1 C15 H15 125.9 . . ?
C13 C15 Fe1 69.3(4) . . ?
C13 C15 H15 125.8 . . ?
C13 C15 C18 108.3(6) . . ?
C18 C15 Fe1 70.6(4) . . ?
C18 C15 H15 125.8 . . ?
Fe1 C16 H16 126.2 . . ?
C8 C16 Fe1 69.5(4) . . ?
C8 C16 H16 126.1 . . ?
C17 C16 Fe1 69.8(5) . . ?
C17 C16 C8 107.8(7) . . ?
C17 C16 H16 126.1 . . ?
Fe1 C17 H17 126.0 . . ?
C12 C17 Fe1 70.1(5) . . ?
C12 C17 H17 125.6 . . ?
C16 C17 Fe1 69.9(5) . . ?
C16 C17 C12 108.8(7) . . ?
C16 C17 H17 125.6 . . ?
Fe1 C18 H18 127.2 . . ?
C1 C18 Fe1 69.1(4) . . ?
C1 C18 H18 125.8 . . ?
C15 C18 Fe1 69.5(4) . . ?
C15 C18 C1 108.5(6) . . ?
C15 C18 H18 125.8 . . ?
O6 C19 H19A 109.5 . . ?
O6 C19 H19B 109.5 . . ?
O6 C19 H19C 109.5 . . ?
H19A C19 H19B 109.5 . . ?
H19A C19 H19C 109.5 . . ?
H19B C19 H19C 109.5 . . ?
C21 C20 H20 120.0 . . ?
C21 C20 C25 120.0 . . ?
C25 C20 H20 120.0 . . ?
C20 C21 H21 120.0 . . ?
C20 C21 C22 120.0 . . ?
C22 C21 H21 120.0 . . ?
C21 C22 C22 118.3(9) . 2_757 ?
C21 C22 C23 120.0 . . ?
C23 C22 C22 121.6(9) . 2_757 ?
C22 C23 H23 120.0 . . ?
C24 C23 C22 120.0 . . ?
C24 C23 H23 120.0 . . ?
C23 C24 H24 120.0 . . ?
C23 C24 C25 120.0 . . ?
C25 C24 H24 120.0 . . ?
C20 C25 C26 115.3(7) . . ?
C24 C25 C20 120.0 . . ?
C24 C25 C26 124.5(7) . . ?
O12 C26 O15 124.3(13) . . ?
O12 C26 C25 121.5(11) . . ?
O15 C26 C25 113.9(11) . . ?
O2 C27 H27A 109.5 . . ?
O2 C27 H27B 109.5 . . ?
O2 C27 H27C 109.5 . . ?
H27A C27 H27B 109.5 . . ?
H27A C27 H27C 109.5 . . ?
H27B C27 H27C 109.5 . . ?

loop_
_geom_bond_atom_site_label_1
_geom_bond_atom_site_label_2
_geom_bond_distance
_geom_bond_site_symmetry_2
_geom_bond_publ_flag
In1 In1 0.0000(10) 2_656 ?
In1 In4 3.3082(5) 2_656 ?
In1 O3 2.186(4) 5_666 ?
In1 O3 2.186(4) 6_565 ?
In1 O6 2.154(5) 2_656 ?
In1 O6 2.154(5) . ?
In1 O9 2.154(4) . ?
In1 O9 2.154(4) 2_656 ?
In2 In2 0.0000 5_666 ?
In2 In2 0.0000 2_656 ?
In2 In2 0.0000 6_565 ?
In2 In4 3.3162(4) 2_656 ?
In2 In4 3.3162(4) 5_666 ?
In2 In4 3.3162(4) 6_565 ?
In2 O3 2.223(4) 2_656 ?
In2 O3 2.223(4) 5_666 ?
In2 O3 2.223(4) . ?
In2 O3 2.223(4) 6_565 ?
In2 O4 2.199(6) 5_666 ?
In2 O4 2.199(6) . ?
In3 O4 2.161(5) . ?
In3 O8 2.099(4) 6_565 ?
In3 O8 2.099(4) . ?
In3 O13 2.187(5) 6_565 ?
In3 O13 2.187(5) . ?
In3 O14 2.234(7) . ?
In4 O2 2.166(3) . ?
In4 O3 2.178(5) 5_666 ?
In4 O4 2.191(3) . ?
In4 O6 2.153(4) . ?
In4 O7 2.138(5) . ?
In4 O10 2.149(4) . ?
In5 O1 2.192(4) 5_666 ?
In5 O3 2.177(4) . ?
In5 O5 2.094(3) . ?
In5 O8 2.092(5) . ?
In5 O11 2.194(5) 5_666 ?
In5 O12 2.131(5) . ?
Fe1 C1 2.052(8) . ?
Fe1 C8 2.039(7) . ?
Fe1 C10 2.028(8) . ?
Fe1 C12 2.048(8) . ?
Fe1 C13 2.034(7) . ?
Fe1 C14 2.045(7) . ?
Fe1 C15 2.051(7) . ?
Fe1 C16 2.045(8) . ?
Fe1 C17 2.043(9) . ?
Fe1 C18 2.066(8) . ?
Fe2 C2 2.036(6) 6_565 ?
Fe2 C2 2.036(6) . ?
Fe2 C3 2.032(6) . ?
Fe2 C3 2.032(6) 6_565 ?
Fe2 C6 2.054(7) . ?
Fe2 C6 2.054(7) 6_565 ?
Fe2 C7 2.045(6) 6_565 ?
Fe2 C7 2.045(6) . ?
Fe2 C9 2.030(7) 6_565 ?
Fe2 C9 2.030(7) . ?
O1 C11 1.251(8) . ?
O2 C27 1.443(12) . ?
O6 C19 1.457(10) . ?
O7 C4 1.264(7) . ?
O9 C11 1.266(8) . ?
O10 C5 1.265(7) . ?
O11 C5 1.247(8) . ?
O12 C26 1.162(13) . ?
O13 C4 1.270(8) . ?
O14 H14A 1.1568 . ?
O14 H14B 1.1780 . ?
O15 C26 1.341(16) . ?
C1 H1 0.9500 . ?
C1 C10 1.409(9) . ?
C1 C18 1.432(11) . ?
C2 C3 1.448(9) . ?
C2 C4 1.462(10) . ?
C2 C7 1.409(10) . ?
C3 H3 0.9500 . ?
C3 C9 1.416(11) . ?
C5 C8 1.483(8) . ?
C6 H6 0.9500 . ?
C6 C7 1.405(11) . ?
C6 C9 1.414(10) . ?
C7 H7 0.9500 . ?
C8 C14 1.431(8) . ?
C8 C16 1.418(10) . ?
C9 H9 0.9500 . ?
C10 H10 0.9500 . ?
C10 C13 1.436(8) . ?
C11 C13 1.479(8) . ?
C12 H12 0.9500 . ?
C12 C14 1.423(10) . ?
C12 C17 1.408(13) . ?
C13 C15 1.403(10) . ?
C14 H14 0.9500 . ?
C15 H15 0.9500 . ?
C15 C18 1.406(9) . ?
C16 H16 0.9500 . ?
C16 C17 1.407(10) . ?
C17 H17 0.9500 . ?
C18 H18 0.9500 . ?
C19 H19A 0.9800 . ?
C19 H19B 0.9800 . ?
C19 H19C 0.9800 . ?
C20 H20 0.9500 . ?
C20 C21 1.3900 . ?
C20 C25 1.3900 . ?
C21 H21 0.9500 . ?
C21 C22 1.3900 . ?
C22 C22 1.532(9) 2_757 ?
C22 C23 1.3900 . ?
C23 H23 0.9500 . ?
C23 C24 1.3900 . ?
C24 H24 0.9500 . ?
C24 C25 1.3900 . ?
C25 C26 1.528(14) . ?
C27 H27A 0.9800 . ?
C27 H27B 0.9800 . ?
C27 H27C 0.9800 . ?

loop_
_geom_torsion_atom_site_label_1
_geom_torsion_atom_site_label_2
_geom_torsion_atom_site_label_3
_geom_torsion_atom_site_label_4
_geom_torsion
_geom_torsion_site_symmetry_1
_geom_torsion_site_symmetry_2
_geom_torsion_site_symmetry_3
_geom_torsion_site_symmetry_4
_geom_torsion_publ_flag
In1 O9 C11 O1 1.1(9) 2_656 . . . ?
In1 O9 C11 O1 1.1(9) . . . . ?
In1 O9 C11 C13 -178.2(4) . . . . ?
In1 O9 C11 C13 -178.2(4) 2_656 . . . ?
In3 O13 C4 O7 -51.4(8) . . . . ?
In3 O13 C4 C2 128.8(5) . . . . ?
In4 O7 C4 O13 -2.3(9) . . . . ?
In4 O7 C4 C2 177.5(4) . . . . ?
In4 O10 C5 O11 -2.8(9) . . . . ?
In4 O10 C5 C8 177.6(4) . . . . ?
In5 O1 C11 O9 57.5(9) 5_666 . . . ?
In5 O1 C11 C13 -123.2(6) 5_666 . . . ?
In5 O11 C5 O10 -54.4(9) 5_666 . . . ?
In5 O11 C5 C8 125.1(5) 5_666 . . . ?
In5 O12 C26 O15 -3(2) . . . . ?
In5 O12 C26 C25 -177.3(8) . . . . ?
Fe1 C1 C10 C13 -59.7(5) . . . . ?
Fe1 C1 C18 C15 58.4(6) . . . . ?
Fe1 C8 C14 C12 -59.9(5) . . . . ?
Fe1 C8 C16 C17 59.5(6) . . . . ?
Fe1 C10 C13 C11 117.1(7) . . . . ?
Fe1 C10 C13 C15 -60.1(5) . . . . ?
Fe1 C12 C14 C8 59.6(5) . . . . ?
Fe1 C12 C17 C16 -59.4(6) . . . . ?
Fe1 C13 C15 C18 -60.0(6) . . . . ?
Fe1 C15 C18 C1 -58.2(6) . . . . ?
Fe1 C16 C17 C12 59.5(7) . . . . ?
Fe2 C2 C3 C9 -59.9(4) . . . . ?
Fe2 C2 C4 O7 95.3(6) . . . . ?
Fe2 C2 C4 O13 -84.9(6) . . . . ?
Fe2 C2 C7 C6 59.2(5) . . . . ?
Fe2 C3 C9 C6 -59.7(5) . . . . ?
Fe2 C6 C7 C2 -58.6(4) . . . . ?
Fe2 C6 C9 C3 59.1(5) . . . . ?
O1 C11 C13 Fe1 84.7(8) . . . . ?
O1 C11 C13 C10 -1.6(11) . . . . ?
O1 C11 C13 C15 175.1(7) . . . . ?
O9 C11 C13 Fe1 -96.0(6) . . . . ?
O9 C11 C13 C10 177.7(7) . . . . ?
O9 C11 C13 C15 -5.6(11) . . . . ?
O10 C5 C8 Fe1 95.2(7) . . . . ?
O10 C5 C8 C14 -178.5(7) . . . . ?
O10 C5 C8 C16 7.1(10) . . . . ?
O11 C5 C8 Fe1 -84.4(7) . . . . ?
O11 C5 C8 C14 1.9(10) . . . . ?
O11 C5 C8 C16 -172.5(7) . . . . ?
C1 C10 C13 Fe1 60.5(6) . . . . ?
C1 C10 C13 C11 177.5(7) . . . . ?
C1 C10 C13 C15 0.3(9) . . . . ?
C2 C3 C9 Fe2 59.8(4) . . . . ?
C2 C3 C9 C6 0.1(7) . . . . ?
C3 C2 C4 O7 -179.3(6) . . . . ?
C3 C2 C4 O13 0.6(9) . . . . ?
C3 C2 C7 Fe2 -59.1(4) . . . . ?
C3 C2 C7 C6 0.1(7) . . . . ?
C4 C2 C3 Fe2 -114.6(6) . . . . ?
C4 C2 C3 C9 -174.6(6) . . . . ?
C4 C2 C7 Fe2 115.2(6) . . . . ?
C4 C2 C7 C6 174.4(6) . . . . ?
C5 C8 C14 Fe1 -115.8(7) . . . . ?
C5 C8 C14 C12 -175.7(7) . . . . ?
C5 C8 C16 Fe1 115.7(7) . . . . ?
C5 C8 C16 C17 175.3(7) . . . . ?
C7 C2 C3 Fe2 59.8(4) . . . . ?
C7 C2 C3 C9 -0.1(7) . . . . ?
C7 C2 C4 O7 7.3(9) . . . . ?
C7 C2 C4 O13 -172.8(6) . . . . ?
C7 C6 C9 Fe2 -59.1(5) . . . . ?
C7 C6 C9 C3 -0.1(8) . . . . ?
C8 C16 C17 Fe1 -59.3(6) . . . . ?
C8 C16 C17 C12 0.1(10) . . . . ?
C9 C6 C7 Fe2 58.6(5) . . . . ?
C9 C6 C7 C2 0.0(7) . . . . ?
C10 C1 C18 Fe1 -59.2(6) . . . . ?
C10 C1 C18 C15 -0.7(10) . . . . ?
C10 C13 C15 Fe1 59.2(5) . . . . ?
C10 C13 C15 C18 -0.8(9) . . . . ?
C11 C13 C15 Fe1 -117.9(7) . . . . ?
C11 C13 C15 C18 -177.9(7) . . . . ?
C13 C15 C18 Fe1 59.2(5) . . . . ?
C13 C15 C18 C1 0.9(9) . . . . ?
C14 C8 C16 Fe1 -59.4(5) . . . . ?
C14 C8 C16 C17 0.1(9) . . . . ?
C14 C12 C17 Fe1 59.0(6) . . . . ?
C14 C12 C17 C16 -0.4(10) . . . . ?
C16 C8 C14 Fe1 59.5(5) . . . . ?
C16 C8 C14 C12 -0.4(8) . . . . ?
C17 C12 C14 Fe1 -59.1(6) . . . . ?
C17 C12 C14 C8 0.5(9) . . . . ?
C18 C1 C10 Fe1 60.0(6) . . . . ?
C18 C1 C10 C13 0.3(9) . . . . ?
C20 C21 C22 C22 177.0(5) . . . 2_757 ?
C20 C21 C22 C23 0.0 . . . . ?
C20 C25 C26 O12 10.2(17) . . . . ?
C20 C25 C26 O15 -165.0(11) . . . . ?
C21 C20 C25 C24 0.0 . . . . ?
C21 C20 C25 C26 176.3(11) . . . . ?
C21 C22 C23 C24 0.0 . . . . ?
C22 C22 C23 C24 -176.9(5) 2_757 . . . ?
C22 C23 C24 C25 0.0 . . . . ?
C23 C24 C25 C20 0.0 . . . . ?
C23 C24 C25 C26 -175.9(12) . . . . ?
C24 C25 C26 O12 -173.7(10) . . . . ?
C24 C25 C26 O15 11.1(17) . . . . ?
C25 C20 C21 C22 0.0 . . . . ?

loop_
_smtbx_masks_void_nr
_smtbx_masks_void_average_x
_smtbx_masks_void_average_y
_smtbx_masks_void_average_z
_smtbx_masks_void_volume
_smtbx_masks_void_count_electrons
_smtbx_masks_void_content
1 -0.282 0.138 -0.276 1987.2 467.3 ?
